data_4107041
loop_
_publ_author_name
'Jarrod F. Eubank'
'Lukasz Wojtas'
'Matthew R. Hight'
'Till Bousquet'
'Victor Ch. Kravtsov'
'Mohamed Eddaoudi'

_publ_section_title
;
 The Next Chapter in MOF Pillaring Strategies: Trigonal Heterofunctional
 Ligands To Access Targeted High-Connected Three Dimensional Nets,
 Isoreticular Platforms
;
_journal_name_full 'Journal of the American Chemical Society'
_journal_page_first 17532
_journal_page_last 17535
_journal_paper_doi 10.1021/ja203898s
_journal_volume 133
_journal_year 2011
_chemical_formula_sum 'C14 H9 Cu N O5'
_chemical_formula_weight 334.76
_chemical_name_systematic
;
 ?
;
_space_group_IT_number 60
_symmetry_cell_setting orthorhombic
_symmetry_space_group_name_Hall '-P 2n 2ab'
_symmetry_space_group_name_H-M 'P b c n'
_atom_sites_solution_hydrogens geom
_atom_sites_solution_primary direct
_atom_sites_solution_secondary difmap
_audit_creation_method SHELXL-97
_cell_angle_alpha 90.00
_cell_angle_beta 90.00
_cell_angle_gamma 90.00
_cell_formula_units_Z 8
_cell_length_a 12.9805(7)
_cell_length_b 14.1040(9)
_cell_length_c 25.6051(13)
_cell_measurement_reflns_used 4899
_cell_measurement_temperature 100(2)
_cell_measurement_theta_max 64.9
_cell_measurement_theta_min 3.45
_cell_volume 4687.7(5)
_computing_cell_refinement 'APEX2 (Bruker, 2010); SAINT (Bruker, 2009)'
_computing_data_collection 'APEX2 (Bruker, 2010)'
_computing_data_reduction 'SAINT (Bruker, 2009);XPREP(Sheldrick,2008)'
_computing_publication_material 'APEX2 (Bruker, 2010)'
_computing_structure_refinement 'SHELXL-97 (Sheldrick, 2008)'
_computing_structure_solution 'SHELXS-97 (Sheldrick, 2008)'
_diffrn_ambient_temperature 100(2)
_diffrn_measured_fraction_theta_full 0.992
_diffrn_measured_fraction_theta_max 0.992
_diffrn_measurement_device_type 'BRUKER SMART APEX2 CCD'
_diffrn_measurement_method 'omega scans'
_diffrn_radiation_monochromator graphite
_diffrn_radiation_source 'fine-focus sealed tube'
_diffrn_radiation_type CuK\a
_diffrn_radiation_wavelength 1.54178
_diffrn_reflns_av_R_equivalents 0.0850
_diffrn_reflns_av_sigmaI/netI 0.0652
_diffrn_reflns_limit_h_max 15
_diffrn_reflns_limit_h_min -15
_diffrn_reflns_limit_k_max 16
_diffrn_reflns_limit_k_min -16
_diffrn_reflns_limit_l_max 30
_diffrn_reflns_limit_l_min -29
_diffrn_reflns_number 29668
_diffrn_reflns_theta_full 65.61
_diffrn_reflns_theta_max 65.61
_diffrn_reflns_theta_min 3.45
_exptl_absorpt_coefficient_mu 1.438
_exptl_absorpt_correction_T_max 0.7818
_exptl_absorpt_correction_T_min 0.7150
_exptl_absorpt_correction_type multi-scan
_exptl_absorpt_process_details 'SADABS; (Sheldrick, 2003)'
_exptl_crystal_colour green
_exptl_crystal_density_diffrn 0.949
_exptl_crystal_description block
_exptl_crystal_F_000 1352
_exptl_crystal_size_max 0.25
_exptl_crystal_size_mid 0.20
_exptl_crystal_size_min 0.18
_platon_squeeze_details
;
;
_refine_diff_density_max 0.863
_refine_diff_density_min -0.862
_refine_diff_density_rms 0.094
_refine_ls_extinction_method none
_refine_ls_goodness_of_fit_ref 1.089
_refine_ls_hydrogen_treatment constr
_refine_ls_matrix_type full
_refine_ls_number_parameters 190
_refine_ls_number_reflns 4030
_refine_ls_number_restraints 0
_refine_ls_restrained_S_all 1.089
_refine_ls_R_factor_all 0.0785
_refine_ls_R_factor_gt 0.0626
_refine_ls_shift/su_max 0.000
_refine_ls_shift/su_mean 0.000
_refine_ls_structure_factor_coef Fsqd
_refine_ls_weighting_details 'calc w=1/[\s^2^(Fo^2^)+(0.1102P)^2^+1.4972P] where P=(Fo^2^+2Fc^2^)/3'
_refine_ls_weighting_scheme calc
_refine_ls_wR_factor_gt 0.1742
_refine_ls_wR_factor_ref 0.1825
_reflns_number_gt 3086
_reflns_number_total 4030
_reflns_threshold_expression >2sigma(I)
_cod_data_source_file ja203898s_si_005.cif
_cod_data_source_block 4
_cod_database_code 4107041

loop_
_symmetry_equiv_pos_as_xyz
'x, y, z'
'x+1/2, -y+1/2, -z'
'-x, y, -z+1/2'
'-x+1/2, -y+1/2, z+1/2'
'-x, -y, -z'
'-x-1/2, y-1/2, z'
'x, -y, z-1/2'
'x-1/2, y-1/2, -z-1/2'

loop_
_atom_site_label
_atom_site_type_symbol
_atom_site_fract_x
_atom_site_fract_y
_atom_site_fract_z
_atom_site_U_iso_or_equiv
_atom_site_adp_type
_atom_site_occupancy
_atom_site_symmetry_multiplicity
_atom_site_calc_flag
_atom_site_refinement_flags
Cu1 Cu 0.93817(3) 0.82863(3) 0.208669(17) 0.0117(2) Uani 1 1 d .
O1 O 0.8626(2) 0.7280(2) 0.24515(9) 0.0271(6) Uani 1 1 d .
O2 O 1.0397(2) 0.73576(19) 0.18379(10) 0.0271(6) Uani 1 1 d .
O3 O 0.7193(3) 0.5971(3) 0.45269(12) 0.0616(11) Uani 1 1 d .
O4 O 0.8579(2) 0.9234(2) 0.24702(9) 0.0262(6) Uani 1 1 d .
O5 O 1.0317(2) 0.9286(2) 0.18551(10) 0.0294(6) Uani 1 1 d .
N1 N 0.8570(2) 0.8287(2) 0.13530(11) 0.0198(7) Uani 1 1 d .
C1 C 0.7437(4) 0.6652(4) 0.62932(17) 0.0389(11) Uani 1 1 d .
H1 H 0.7862 0.6634 0.6595 0.047 Uiso 1 1 calc R
C2 C 0.5877(4) 0.6722(5) 0.5918(2) 0.0630(19) Uani 1 1 d .
H2 H 0.5148 0.6735 0.5951 0.076 Uiso 1 1 calc R
C3 C 0.8856(3) 0.7062(3) 0.29075(15) 0.0299(9) Uani 1 1 d .
C4 C 0.8121(3) 0.6412(3) 0.31876(14) 0.0319(10) Uani 1 1 d .
C5 C 0.8078(4) 0.6483(4) 0.37334(15) 0.0450(13) Uani 1 1 d .
H5 H 0.8531 0.6894 0.3916 0.054 Uiso 1 1 calc R
C6 C 0.7348(4) 0.5930(4) 0.40057(17) 0.0450(13) Uani 1 1 d .
C7 C 0.6714(4) 0.5299(4) 0.37226(17) 0.0457(13) Uani 1 1 d .
H7 H 0.6221 0.4921 0.3901 0.055 Uiso 1 1 calc R
C8 C 0.6809(3) 0.5229(3) 0.31905(15) 0.0312(9) Uani 1 1 d .
C9 C 0.7501(3) 0.5791(3) 0.29107(15) 0.0324(10) Uani 1 1 d .
H9 H 0.7545 0.5749 0.2541 0.039 Uiso 1 1 calc R
C10 C 0.8864(3) 0.9521(3) 0.29099(15) 0.0302(9) Uani 1 1 d .
C11 C 0.7804(4) 0.6592(4) 0.48259(18) 0.0479(13) Uani 1 1 d .
H11A H 0.7818 0.7228 0.4663 0.057 Uiso 1 1 calc R
H11B H 0.8519 0.6351 0.4848 0.057 Uiso 1 1 calc R
C12 C 0.7330(4) 0.6648(3) 0.53678(17) 0.0356(10) Uani 1 1 d .
C13 C 0.6278(5) 0.6713(5) 0.54279(19) 0.0605(17) Uani 1 1 d .
H13 H 0.5840 0.6751 0.5131 0.073 Uiso 1 1 calc R
C14 C 0.7898(4) 0.6614(4) 0.58021(18) 0.0469(13) Uani 1 1 d .
H14 H 0.8626 0.6563 0.5776 0.056 Uiso 1 1 calc R

loop_
_atom_site_aniso_label
_atom_site_aniso_U_11
_atom_site_aniso_U_22
_atom_site_aniso_U_33
_atom_site_aniso_U_23
_atom_site_aniso_U_13
_atom_site_aniso_U_12
Cu1 0.0126(3) 0.0142(3) 0.0085(3) 0.00046(17) -0.00056(17) 0.00038(18)
O1 0.0314(14) 0.0387(16) 0.0113(12) 0.0039(11) 0.0012(10) -0.0191(13)
O2 0.0340(14) 0.0304(15) 0.0168(13) -0.0025(11) -0.0027(11) 0.0215(12)
O3 0.087(3) 0.078(3) 0.0191(16) -0.0083(16) 0.0136(17) -0.054(2)
O4 0.0317(14) 0.0344(15) 0.0126(12) -0.0077(11) -0.0040(10) 0.0185(12)
O5 0.0348(15) 0.0352(15) 0.0181(13) 0.0050(11) -0.0092(11) -0.0207(13)
N1 0.0205(14) 0.0335(17) 0.0055(13) -0.0004(11) -0.0042(11) 0.0016(13)
C1 0.034(2) 0.065(3) 0.017(2) 0.001(2) 0.0068(17) 0.001(2)
C2 0.033(2) 0.123(6) 0.033(3) -0.003(3) 0.006(2) 0.001(3)
C3 0.037(2) 0.035(2) 0.017(2) -0.0048(16) 0.0080(16) -0.0143(19)
C4 0.047(2) 0.043(2) 0.0061(17) -0.0043(15) 0.0090(16) -0.030(2)
C5 0.050(3) 0.077(3) 0.0082(18) -0.007(2) 0.0016(18) -0.043(3)
C6 0.061(3) 0.053(3) 0.020(2) -0.005(2) 0.009(2) -0.043(3)
C7 0.057(3) 0.057(3) 0.023(2) -0.002(2) 0.011(2) -0.040(3)
C8 0.042(2) 0.033(2) 0.0190(19) -0.0052(16) 0.0037(17) -0.019(2)
C9 0.041(2) 0.043(2) 0.0135(19) -0.0021(17) 0.0009(16) -0.019(2)
C10 0.041(2) 0.033(2) 0.0165(19) 0.0032(16) 0.0047(17) 0.0192(19)
C11 0.043(3) 0.080(4) 0.020(2) -0.012(2) 0.0057(19) -0.019(3)
C12 0.044(2) 0.041(2) 0.022(2) -0.0065(17) 0.0061(18) -0.012(2)
C13 0.061(3) 0.104(5) 0.017(2) -0.002(2) -0.013(2) 0.010(3)
C14 0.030(2) 0.090(4) 0.021(2) -0.005(2) 0.0059(17) -0.008(2)

loop_
_atom_type_symbol
_atom_type_description
_atom_type_scat_dispersion_real
_atom_type_scat_dispersion_imag
_atom_type_scat_source
C C 0.0181 0.0091 'International Tables Vol C Tables 4.2.6.8 and 6.1.1.4'
H H 0.0000 0.0000 'International Tables Vol C Tables 4.2.6.8 and 6.1.1.4'
N N 0.0311 0.0180 'International Tables Vol C Tables 4.2.6.8 and 6.1.1.4'
O O 0.0492 0.0322 'International Tables Vol C Tables 4.2.6.8 and 6.1.1.4'
Cu Cu -1.9646 0.5888 'International Tables Vol C Tables 4.2.6.8 and 6.1.1.4'

loop_
_geom_angle_atom_site_label_1
_geom_angle_atom_site_label_2
_geom_angle_atom_site_label_3
_geom_angle
_geom_angle_site_symmetry_1
_geom_angle_site_symmetry_3
O5 Cu1 O4 89.45(13) . .
O5 Cu1 O1 167.87(11) . .
O4 Cu1 O1 89.38(13) . .
O5 Cu1 O2 88.03(13) . .
O4 Cu1 O2 167.05(11) . .
O1 Cu1 O2 90.42(12) . .
O5 Cu1 N1 92.22(11) . .
O4 Cu1 N1 100.18(11) . .
O1 Cu1 N1 99.87(11) . .
O2 Cu1 N1 92.61(11) . .
O5 Cu1 Cu1 82.31(8) . 3_755
O4 Cu1 Cu1 85.53(7) . 3_755
O1 Cu1 Cu1 85.57(8) . 3_755
O2 Cu1 Cu1 81.54(8) . 3_755
N1 Cu1 Cu1 172.09(9) . 3_755
C3 O1 Cu1 120.4(3) . .
C3 O2 Cu1 125.3(3) 3_755 .
C6 O3 C11 118.7(3) . .
C10 O4 Cu1 120.9(2) . .
C10 O5 Cu1 124.5(3) 3_755 .
C1 N1 C2 116.1(4) 4_664 4_664
C1 N1 Cu1 125.9(3) 4_664 .
C2 N1 Cu1 117.9(3) 4_664 .
N1 C1 C14 122.2(4) 4_665 .
N1 C1 H1 118.9 4_665 .
C14 C1 H1 118.9 . .
N1 C2 C13 124.7(5) 4_665 .
N1 C2 H2 117.7 4_665 .
C13 C2 H2 117.7 . .
O2 C3 O1 126.7(4) 3_755 .
O2 C3 C4 116.7(3) 3_755 .
O1 C3 C4 116.5(4) . .
C9 C4 C5 122.1(4) . .
C9 C4 C3 120.6(3) . .
C5 C4 C3 117.2(4) . .
C4 C5 C6 118.7(4) . .
C4 C5 H5 120.7 . .
C6 C5 H5 120.7 . .
O3 C6 C5 124.3(4) . .
O3 C6 C7 116.6(4) . .
C5 C6 C7 119.1(4) . .
C8 C7 C6 120.2(4) . .
C8 C7 H7 119.9 . .
C6 C7 H7 119.9 . .
C7 C8 C9 121.8(4) . .
C7 C8 C10 117.9(4) . 6_755
C9 C8 C10 120.3(3) . 6_755
C4 C9 C8 118.1(3) . .
C4 C9 H9 121.0 . .
C8 C9 H9 121.0 . .
O4 C10 O5 126.2(4) . 3_755
O4 C10 C8 118.1(3) . 6_765
O5 C10 C8 115.7(3) 3_755 6_765
O3 C11 C12 107.5(4) . .
O3 C11 H11A 110.2 . .
C12 C11 H11A 110.2 . .
O3 C11 H11B 110.2 . .
C12 C11 H11B 110.2 . .
H11A C11 H11B 108.5 . .
C14 C12 C13 117.2(4) . .
C14 C12 C11 122.3(4) . .
C13 C12 C11 120.5(4) . .
C2 C13 C12 118.9(5) . .
C2 C13 H13 120.5 . .
C12 C13 H13 120.5 . .
C12 C14 C1 120.8(4) . .
C12 C14 H14 119.6 . .
C1 C14 H14 119.6 . .

loop_
_geom_bond_atom_site_label_1
_geom_bond_atom_site_label_2
_geom_bond_distance
_geom_bond_site_symmetry_2
Cu1 O5 1.953(3) .
Cu1 O4 1.959(2) .
Cu1 O1 1.962(3) .
Cu1 O2 1.964(2) .
Cu1 N1 2.154(3) .
Cu1 Cu1 2.6565(9) 3_755
O1 C3 1.244(5) .
O2 C3 1.241(5) 3_755
O3 C6 1.351(5) .
O3 C11 1.408(6) .
O4 C10 1.252(5) .
O5 C10 1.266(5) 3_755
N1 C1 1.319(6) 4_664
N1 C2 1.325(7) 4_664
C1 N1 1.319(6) 4_665
C1 C14 1.394(6) .
C1 H1 0.9500 .
C2 N1 1.325(7) 4_665
C2 C13 1.359(8) .
C2 H2 0.9500 .
C3 O2 1.241(5) 3_755
C3 C4 1.504(5) .
C4 C9 1.385(6) .
C4 C5 1.402(5) .
C5 C6 1.411(6) .
C5 H5 0.9500 .
C6 C7 1.412(6) .
C7 C8 1.372(6) .
C7 H7 0.9500 .
C8 C9 1.396(6) .
C8 C10 1.509(5) 6_755
C9 H9 0.9500 .
C10 O5 1.266(5) 3_755
C10 C8 1.509(5) 6_765
C11 C12 1.520(6) .
C11 H11A 0.9900 .
C11 H11B 0.9900 .
C12 C14 1.335(7) .
C12 C13 1.377(8) .
C13 H13 0.9500 .
C14 H14 0.9500 .

loop_
_geom_torsion_atom_site_label_1
_geom_torsion_atom_site_label_2
_geom_torsion_atom_site_label_3
_geom_torsion_atom_site_label_4
_geom_torsion
_geom_torsion_site_symmetry_1
_geom_torsion_site_symmetry_4
O5 Cu1 O1 C3 5.7(8) . .
O4 Cu1 O1 C3 -78.7(3) . .
O2 Cu1 O1 C3 88.3(3) . .
N1 Cu1 O1 C3 -178.9(3) . .
Cu1 Cu1 O1 C3 6.8(3) 3_755 .
O5 Cu1 O2 C3 85.5(3) . 3_755
O4 Cu1 O2 C3 6.6(8) . 3_755
O1 Cu1 O2 C3 -82.5(3) . 3_755
N1 Cu1 O2 C3 177.6(3) . 3_755
Cu1 Cu1 O2 C3 3.0(3) 3_755 3_755
O5 Cu1 O4 C10 -80.7(3) . .
O1 Cu1 O4 C10 87.3(3) . .
O2 Cu1 O4 C10 -1.9(7) . .
N1 Cu1 O4 C10 -172.8(3) . .
Cu1 Cu1 O4 C10 1.7(3) 3_755 .
O4 Cu1 O5 C10 92.4(3) . 3_755
O1 Cu1 O5 C10 8.0(8) . 3_755
O2 Cu1 O5 C10 -74.9(3) . 3_755
N1 Cu1 O5 C10 -167.4(3) . 3_755
Cu1 Cu1 O5 C10 6.9(3) 3_755 3_755
O5 Cu1 N1 C1 -129.2(4) . 4_664
O4 Cu1 N1 C1 -39.3(4) . 4_664
O1 Cu1 N1 C1 51.8(4) . 4_664
O2 Cu1 N1 C1 142.7(4) . 4_664
Cu1 Cu1 N1 C1 -175.2(5) 3_755 4_664
O5 Cu1 N1 C2 46.9(4) . 4_664
O4 Cu1 N1 C2 136.7(4) . 4_664
O1 Cu1 N1 C2 -132.1(4) . 4_664
O2 Cu1 N1 C2 -41.2(4) . 4_664
Cu1 Cu1 N1 C2 0.9(9) 3_755 4_664
Cu1 O1 C3 O2 -7.2(6) . 3_755
Cu1 O1 C3 C4 169.4(3) . .
O2 C3 C4 C9 -156.9(4) 3_755 .
O1 C3 C4 C9 26.2(7) . .
O2 C3 C4 C5 24.6(7) 3_755 .
O1 C3 C4 C5 -152.3(5) . .
C9 C4 C5 C6 -2.7(9) . .
C3 C4 C5 C6 175.8(5) . .
C11 O3 C6 C5 -1.0(9) . .
C11 O3 C6 C7 -179.8(5) . .
C4 C5 C6 O3 -176.4(6) . .
C4 C5 C6 C7 2.5(9) . .
O3 C6 C7 C8 178.7(5) . .
C5 C6 C7 C8 -0.2(9) . .
C6 C7 C8 C9 -2.0(8) . .
C6 C7 C8 C10 178.1(5) . 6_755
C5 C4 C9 C8 0.6(8) . .
C3 C4 C9 C8 -177.8(4) . .
C7 C8 C9 C4 1.8(7) . .
C10 C8 C9 C4 -178.3(4) 6_755 .
Cu1 O4 C10 O5 3.1(6) . 3_755
Cu1 O4 C10 C8 -178.1(3) . 6_765
C6 O3 C11 C12 168.6(5) . .
O3 C11 C12 C14 136.1(5) . .
O3 C11 C12 C13 -42.3(7) . .
N1 C2 C13 C12 3.1(11) 4_665 .
C14 C12 C13 C2 -1.2(9) . .
C11 C12 C13 C2 177.3(6) . .
C13 C12 C14 C1 -0.6(8) . .
C11 C12 C14 C1 -179.0(5) . .
N1 C1 C14 C12 0.7(8) 4_665 .

loop_
_platon_squeeze_void_nr
_platon_squeeze_void_average_x
_platon_squeeze_void_average_y
_platon_squeeze_void_average_z
_platon_squeeze_void_volume
_platon_squeeze_void_count_electrons
_platon_squeeze_void_content
1 -0.027 0.011 0.002 2592 1103 ' '
